data_7242948
loop_
_publ_author_name
'Yin, Haiting'
'Ma, Qin'
'Wang, Yushan'
'Gu, Xiaoxia'
'Feng, Zhijun'
'Wu, Yunjun'
'Wang, Ming'
'Wang, Shaoyin'

_publ_section_title
;
 Synthesis of tetrahydro-\b-carbolines from 2-indolylmethyl azides and
 propargylic alcohols
;
_journal_issue 32
_journal_name_full 'RSC Advances'
_journal_page_first 19639
_journal_page_last 19646
_journal_paper_doi 10.1039/D1RA03022A
_journal_volume 11
_journal_year 2021
_chemical_formula_moiety 'C30 H22 N2'
_chemical_formula_sum 'C30 H22 N2'
_chemical_formula_weight 410.49
_space_group_crystal_system monoclinic
_space_group_IT_number 14
_space_group_name_Hall '-P 2ybc'
_space_group_name_H-M_alt 'P 1 21/c 1'
_atom_sites_solution_hydrogens mixed
_atom_sites_solution_primary dual
_audit_creation_date 2021-03-24
_audit_creation_method
;
Olex2 1.3
(compiled 2020.11.12 svn.r5f609507 for OlexSys, GUI svn.r6272)
;
_audit_update_record
;
2021-03-24 deposited with the CCDC.	2021-05-21 downloaded from the CCDC.
;
_cell_angle_alpha 90
_cell_angle_beta 98.0770(10)
_cell_angle_gamma 90
_cell_formula_units_Z 4
_cell_length_a 14.5637(13)
_cell_length_b 10.7601(10)
_cell_length_c 16.2434(15)
_cell_measurement_reflns_used 5141
_cell_measurement_temperature 293(2)
_cell_measurement_theta_max 25.215
_cell_measurement_theta_min 2.277
_cell_volume 2520.2(4)
_computing_cell_refinement 'SAINT v7.34A (Bruker, 200?)'
_computing_data_collection 'Bruker SMART'
_computing_data_reduction 'SAINT v7.34A (Bruker, 200?)'
_computing_molecular_graphics 'Olex2 1.3 (Dolomanov et al., 2009)'
_computing_publication_material 'Olex2 1.3 (Dolomanov et al., 2009)'
_computing_structure_refinement 'SHELXL 2018/3 (Sheldrick, 2015)'
_computing_structure_solution 'SHELXS-97 (Sheldrick, 1990)'
_diffrn_ambient_temperature 293.15
_diffrn_measured_fraction_theta_full 0.998
_diffrn_measured_fraction_theta_max 0.991
_diffrn_measurement_device_type 'CCD area detector'
_diffrn_measurement_method 'phi and omega scans'
_diffrn_radiation_monochromator graphite
_diffrn_radiation_type MoK\a
_diffrn_radiation_wavelength 0.71073
_diffrn_reflns_av_R_equivalents 0.0364
_diffrn_reflns_av_unetI/netI 0.0378
_diffrn_reflns_Laue_measured_fraction_full 0.998
_diffrn_reflns_Laue_measured_fraction_max 0.991
_diffrn_reflns_limit_h_max 17
_diffrn_reflns_limit_h_min -18
_diffrn_reflns_limit_k_max 13
_diffrn_reflns_limit_k_min -13
_diffrn_reflns_limit_l_max 21
_diffrn_reflns_limit_l_min -21
_diffrn_reflns_number 21431
_diffrn_reflns_point_group_measured_fraction_full 0.998
_diffrn_reflns_point_group_measured_fraction_max 0.991
_diffrn_reflns_theta_full 25.242
_diffrn_reflns_theta_max 27.627
_diffrn_reflns_theta_min 2.277
_diffrn_source_current 30.0
_diffrn_source_power 1.5
_diffrn_source_voltage 50.0
_exptl_absorpt_coefficient_mu 0.063
_exptl_absorpt_correction_T_max 0.9937
_exptl_absorpt_correction_T_min 0.9918
_exptl_absorpt_correction_type multi-scan
_exptl_absorpt_process_details SADABS
_exptl_crystal_colour colourless
_exptl_crystal_colour_primary colourless
_exptl_crystal_density_diffrn 1.082
_exptl_crystal_density_method 'not measured'
_exptl_crystal_description block
_exptl_crystal_F_000 864
_exptl_crystal_size_max 0.13
_exptl_crystal_size_mid 0.12
_exptl_crystal_size_min 0.1
_refine_diff_density_max 0.155
_refine_diff_density_min -0.153
_refine_diff_density_rms 0.031
_refine_ls_extinction_coef 0.0032(7)
_refine_ls_extinction_expression Fc^*^=kFc[1+0.001xFc^2^\l^3^/sin(2\q)]^-1/4^
_refine_ls_extinction_method 'SHELXL-2018/3 (Sheldrick 2018)'
_refine_ls_goodness_of_fit_ref 1.004
_refine_ls_hydrogen_treatment mixed
_refine_ls_matrix_type full
_refine_ls_number_parameters 294
_refine_ls_number_reflns 5806
_refine_ls_number_restraints 0
_refine_ls_restrained_S_all 1.004
_refine_ls_R_factor_all 0.0779
_refine_ls_R_factor_gt 0.0459
_refine_ls_shift/su_max 0.000
_refine_ls_shift/su_mean 0.000
_refine_ls_structure_factor_coef Fsqd
_refine_ls_weighting_details 'w=1/[\s^2^(Fo^2^)+(0.0605P)^2^] where P=(Fo^2^+2Fc^2^)/3'
_refine_ls_weighting_scheme calc
_refine_ls_wR_factor_gt 0.1138
_refine_ls_wR_factor_ref 0.1252
_reflns_Friedel_coverage 0.000
_reflns_number_gt 3470
_reflns_number_total 5806
_reflns_threshold_expression 'I > 2\s(I)'
_cod_data_source_file d1ra03022a2.cif
_cod_data_source_block 140601a_0m
_cod_database_code 7242948
_shelx_shelxl_version_number 2018/3
_shelx_space_group_comment
;
The symmetry employed for this shelxl refinement is uniquely defined
by the following loop, which should always be used as a source of
symmetry information in preference to the above space-group names.
They are only intended as comments.
;
_shelx_estimated_absorpt_t_max 0.994
_shelx_estimated_absorpt_t_min 0.992
_olex2_refinement_description
;
1. Fixed Uiso
 At 1.2 times of:
  All C(H) groups, All N(H) groups
2.a Aromatic/amide H refined with riding coordinates:
 C4(H4), C5(H5), C6(H6), C7(H7), C12(H12), C14(H14), C15(H15), C16(H16),
 C17(H17), C18(H18), C20(H20), C21(H21), C22(H22), C23(H23), C24(H24), C26(H26),
  C27(H27), C28(H28), C29(H29), C30(H30), N1(H1)
;
_smtbx_masks_void_probe_radius 1.2
_smtbx_masks_void_truncation_radius 1.2
_olex2_submission_special_instructions 'No special instructions were received'

loop_
_space_group_symop_operation_xyz
'x, y, z'
'-x, y+1/2, -z+1/2'
'-x, -y, -z'
'x, -y-1/2, z-1/2'

loop_
_atom_site_label
_atom_site_type_symbol
_atom_site_fract_x
_atom_site_fract_y
_atom_site_fract_z
_atom_site_U_iso_or_equiv
_atom_site_adp_type
_atom_site_occupancy
_atom_site_site_symmetry_order
_atom_site_calc_flag
_atom_site_refinement_flags_posn
_atom_site_refinement_flags_adp
_atom_site_refinement_flags_occupancy
_atom_site_disorder_assembly
_atom_site_disorder_group
C1 C 0.11778(9) 0.02917(12) 0.28124(8) 0.0477(3) Uani 1 1 d . . . . .
C2 C 0.21326(9) 0.02127(11) 0.28788(8) 0.0445(3) Uani 1 1 d . . . . .
C3 C 0.23982(9) -0.08776(12) 0.33684(8) 0.0483(3) Uani 1 1 d . . . . .
C4 C 0.32460(11) -0.14460(13) 0.36667(9) 0.0619(4) Uani 1 1 d . . . . .
H4 H 0.380139 -0.111398 0.354609 0.074 Uiso 1 1 calc R U . . .
C5 C 0.32407(13) -0.25041(15) 0.41411(10) 0.0730(5) Uani 1 1 d . . . . .
H5 H 0.379962 -0.288635 0.434394 0.088 Uiso 1 1 calc R U . . .
C6 C 0.24093(15) -0.30155(15) 0.43240(10) 0.0734(5) Uani 1 1 d . . . . .
H6 H 0.242807 -0.373561 0.464260 0.088 Uiso 1 1 calc R U . . .
C7 C 0.15724(13) -0.24852(14) 0.40470(9) 0.0650(4) Uani 1 1 d . . . . .
H7 H 0.102238 -0.282909 0.417148 0.078 Uiso 1 1 calc R U . . .
C8 C 0.15727(10) -0.14067(12) 0.35697(8) 0.0522(4) Uani 1 1 d . . . . .
C9 C 0.26937(8) 0.10289(11) 0.24388(8) 0.0440(3) Uani 1 1 d . . . . .
C10 C 0.24349(9) 0.21919(12) 0.22245(9) 0.0468(3) Uani 1 1 d . . . . .
C11 C 0.15919(9) 0.28751(12) 0.24418(8) 0.0446(3) Uani 1 1 d . . . . .
C12 C 0.05702(9) 0.11319(14) 0.23004(9) 0.0544(4) Uani 1 1 d . . . . .
H12 H -0.001860 0.082497 0.211120 0.065 Uiso 1 1 calc R U . . .
C13 C 0.35482(10) 0.05226(13) 0.21531(9) 0.0541(4) Uani 1 1 d . . . . .
C14 C 0.43718(11) 0.11731(17) 0.22876(14) 0.0836(6) Uani 1 1 d . . . . .
H14 H 0.439729 0.191666 0.258177 0.100 Uiso 1 1 calc R U . . .
C15 C 0.51531(15) 0.0748(3) 0.1997(2) 0.1216(9) Uani 1 1 d . . . . .
H15 H 0.570407 0.119401 0.210122 0.146 Uiso 1 1 calc R U . . .
C16 C 0.5119(2) -0.0335(3) 0.1554(2) 0.1320(11) Uani 1 1 d . . . . .
H16 H 0.564664 -0.061880 0.135026 0.158 Uiso 1 1 calc R U . . .
C17 C 0.43075(19) -0.1010(2) 0.14082(14) 0.1056(7) Uani 1 1 d . . . . .
H17 H 0.428484 -0.174722 0.110671 0.127 Uiso 1 1 calc R U . . .
C18 C 0.35258(13) -0.05781(15) 0.17159(11) 0.0725(5) Uani 1 1 d . . . . .
H18 H 0.297939 -0.103624 0.162638 0.087 Uiso 1 1 calc R U . . .
C19 C 0.15802(9) 0.41539(12) 0.20068(8) 0.0457(3) Uani 1 1 d . . . . .
C20 C 0.12564(11) 0.42435(14) 0.11621(9) 0.0611(4) Uani 1 1 d . . . . .
H20 H 0.102401 0.353958 0.087239 0.073 Uiso 1 1 calc R U . . .
C21 C 0.12740(13) 0.53548(16) 0.07482(10) 0.0757(5) Uani 1 1 d . . . . .
H21 H 0.105486 0.539564 0.018285 0.091 Uiso 1 1 calc R U . . .
C22 C 0.16128(14) 0.64038(16) 0.11637(11) 0.0804(5) Uani 1 1 d . . . . .
H22 H 0.161588 0.715861 0.088518 0.096 Uiso 1 1 calc R U . . .
C23 C 0.19471(14) 0.63274(14) 0.19949(11) 0.0801(5) Uani 1 1 d . . . . .
H23 H 0.218985 0.703097 0.227872 0.096 Uiso 1 1 calc R U . . .
C24 C 0.19256(12) 0.52128(13) 0.24128(9) 0.0634(4) Uani 1 1 d . . . . .
H24 H 0.214812 0.517718 0.297765 0.076 Uiso 1 1 calc R U . . .
C25 C 0.15887(10) 0.30688(12) 0.33797(8) 0.0497(3) Uani 1 1 d . . . . .
C26 C 0.23973(12) 0.31126(14) 0.39306(9) 0.0648(4) Uani 1 1 d . . . . .
H26 H 0.295668 0.291766 0.374707 0.078 Uiso 1 1 calc R U . . .
C27 C 0.23913(16) 0.34430(16) 0.47555(11) 0.0834(6) Uani 1 1 d . . . . .
H27 H 0.294491 0.347395 0.511832 0.100 Uiso 1 1 calc R U . . .
C28 C 0.15726(19) 0.37236(17) 0.50367(12) 0.0891(6) Uani 1 1 d . . . . .
H28 H 0.156830 0.395731 0.558737 0.107 Uiso 1 1 calc R U . . .
C29 C 0.07659(16) 0.36577(16) 0.45040(12) 0.0853(6) Uani 1 1 d . . . . .
H29 H 0.020772 0.383246 0.469621 0.102 Uiso 1 1 calc R U . . .
C30 C 0.07647(12) 0.33333(14) 0.36778(10) 0.0646(4) Uani 1 1 d . . . . .
H30 H 0.020697 0.329306 0.332127 0.078 Uiso 1 1 calc R U . . .
H10 H 0.2797(9) 0.2628(12) 0.1882(8) 0.050(4) Uiso 1 1 d . . . . .
N1 N 0.08488(8) -0.06961(11) 0.32175(7) 0.0571(3) Uani 1 1 d . . . . .
H1 H 0.027360 -0.084407 0.324476 0.069 Uiso 1 1 calc R U . . .
N2 N 0.07285(7) 0.22388(11) 0.20707(7) 0.0523(3) Uani 1 1 d . . . . .

loop_
_atom_site_aniso_label
_atom_site_aniso_U_11
_atom_site_aniso_U_22
_atom_site_aniso_U_33
_atom_site_aniso_U_23
_atom_site_aniso_U_13
_atom_site_aniso_U_12
C1 0.0475(8) 0.0453(7) 0.0514(8) -0.0035(6) 0.0111(6) -0.0090(6)
C2 0.0463(8) 0.0409(7) 0.0471(7) -0.0061(6) 0.0094(6) -0.0038(6)
C3 0.0549(9) 0.0430(7) 0.0474(7) -0.0063(6) 0.0081(6) -0.0036(6)
C4 0.0650(10) 0.0573(9) 0.0629(9) 0.0011(7) 0.0068(8) 0.0020(8)
C5 0.0911(13) 0.0633(10) 0.0632(10) 0.0054(8) 0.0054(9) 0.0123(9)
C6 0.1157(16) 0.0520(9) 0.0534(9) 0.0040(7) 0.0146(10) -0.0034(10)
C7 0.0912(13) 0.0549(9) 0.0517(8) -0.0032(7) 0.0193(8) -0.0177(9)
C8 0.0656(10) 0.0464(8) 0.0457(7) -0.0059(6) 0.0114(7) -0.0111(7)
C9 0.0391(7) 0.0428(7) 0.0509(8) -0.0049(6) 0.0089(6) -0.0036(6)
C10 0.0416(8) 0.0475(8) 0.0531(8) -0.0010(6) 0.0126(6) -0.0058(6)
C11 0.0425(8) 0.0452(7) 0.0466(7) 0.0002(6) 0.0084(6) 0.0004(6)
C12 0.0395(8) 0.0631(9) 0.0609(9) -0.0031(7) 0.0082(6) -0.0080(7)
C13 0.0496(9) 0.0497(8) 0.0662(9) 0.0104(7) 0.0188(7) 0.0057(6)
C14 0.0505(10) 0.0758(11) 0.1286(16) 0.0121(11) 0.0276(10) 0.0000(9)
C15 0.0629(13) 0.1204(19) 0.193(3) 0.0347(19) 0.0568(15) 0.0149(13)
C16 0.101(2) 0.136(2) 0.178(3) 0.048(2) 0.0856(19) 0.0556(18)
C17 0.133(2) 0.0878(14) 0.1077(16) 0.0105(12) 0.0561(15) 0.0488(15)
C18 0.0820(12) 0.0620(10) 0.0781(11) -0.0002(9) 0.0266(9) 0.0169(9)
C19 0.0481(8) 0.0454(7) 0.0460(7) 0.0003(6) 0.0147(6) 0.0052(6)
C20 0.0729(10) 0.0612(9) 0.0496(8) 0.0001(7) 0.0098(7) -0.0033(8)
C21 0.0961(13) 0.0786(12) 0.0520(9) 0.0164(9) 0.0087(9) -0.0001(10)
C22 0.1206(15) 0.0559(10) 0.0685(11) 0.0179(9) 0.0273(10) 0.0049(10)
C23 0.1309(16) 0.0490(9) 0.0642(11) -0.0012(8) 0.0273(10) -0.0097(10)
C24 0.0909(12) 0.0507(9) 0.0497(8) 0.0004(7) 0.0138(8) -0.0028(8)
C25 0.0627(9) 0.0403(7) 0.0473(8) 0.0041(6) 0.0124(7) 0.0015(6)
C26 0.0783(11) 0.0590(9) 0.0551(9) 0.0004(7) 0.0024(8) -0.0029(8)
C27 0.1200(17) 0.0707(11) 0.0541(10) 0.0032(8) -0.0069(11) -0.0026(11)
C28 0.151(2) 0.0692(11) 0.0499(10) 0.0040(8) 0.0255(13) -0.0003(13)
C29 0.1204(17) 0.0756(12) 0.0699(12) -0.0003(9) 0.0478(12) 0.0068(11)
C30 0.0746(11) 0.0645(10) 0.0592(9) 0.0044(7) 0.0249(8) 0.0075(8)
N1 0.0481(7) 0.0631(7) 0.0618(7) -0.0002(6) 0.0135(6) -0.0150(6)
N2 0.0424(7) 0.0550(7) 0.0598(7) -0.0011(6) 0.0085(5) -0.0021(5)

loop_
_atom_type_symbol
_atom_type_description
_atom_type_scat_dispersion_real
_atom_type_scat_dispersion_imag
_atom_type_scat_source
C C 0.0033 0.0016 'International Tables Vol C Tables 4.2.6.8 and 6.1.1.4'
H H 0.0000 0.0000 'International Tables Vol C Tables 4.2.6.8 and 6.1.1.4'
N N 0.0061 0.0033 'International Tables Vol C Tables 4.2.6.8 and 6.1.1.4'

loop_
_geom_angle_atom_site_label_1
_geom_angle_atom_site_label_2
_geom_angle_atom_site_label_3
_geom_angle
_geom_angle_site_symmetry_1
_geom_angle_site_symmetry_3
_geom_angle_publ_flag
C2 C1 C12 127.71(12) . . ?
N1 C1 C2 109.29(12) . . ?
N1 C1 C12 122.31(12) . . ?
C1 C2 C3 106.41(11) . . ?
C1 C2 C9 123.60(12) . . ?
C3 C2 C9 129.63(12) . . ?
C4 C3 C2 134.58(13) . . ?
C4 C3 C8 118.82(13) . . ?
C8 C3 C2 106.59(12) . . ?
C3 C4 H4 120.6 . . ?
C5 C4 C3 118.75(15) . . ?
C5 C4 H4 120.6 . . ?
C4 C5 H5 119.4 . . ?
C4 C5 C6 121.17(16) . . ?
C6 C5 H5 119.4 . . ?
C5 C6 H6 119.2 . . ?
C7 C6 C5 121.69(15) . . ?
C7 C6 H6 119.2 . . ?
C6 C7 H7 121.3 . . ?
C6 C7 C8 117.46(15) . . ?
C8 C7 H7 121.3 . . ?
C7 C8 C3 122.11(15) . . ?
N1 C8 C3 108.12(12) . . ?
N1 C8 C7 129.77(14) . . ?
C2 C9 C13 118.92(11) . . ?
C10 C9 C2 122.36(12) . . ?
C10 C9 C13 118.51(11) . . ?
C9 C10 C11 126.93(12) . . ?
C9 C10 H10 117.3(8) . . ?
C11 C10 H10 115.7(8) . . ?
C10 C11 C19 106.42(10) . . ?
C10 C11 C25 114.33(11) . . ?
C25 C11 C19 109.31(10) . . ?
N2 C11 C10 110.48(10) . . ?
N2 C11 C19 105.72(10) . . ?
N2 C11 C25 110.17(10) . . ?
C1 C12 H12 115.5 . . ?
N2 C12 C1 129.07(13) . . ?
N2 C12 H12 115.5 . . ?
C14 C13 C9 120.70(14) . . ?
C18 C13 C9 120.91(13) . . ?
C18 C13 C14 118.33(15) . . ?
C13 C14 H14 119.3 . . ?
C15 C14 C13 121.4(2) . . ?
C15 C14 H14 119.3 . . ?
C14 C15 H15 120.1 . . ?
C16 C15 C14 119.7(2) . . ?
C16 C15 H15 120.1 . . ?
C15 C16 H16 119.8 . . ?
C15 C16 C17 120.4(2) . . ?
C17 C16 H16 119.8 . . ?
C16 C17 H17 120.4 . . ?
C16 C17 C18 119.2(2) . . ?
C18 C17 H17 120.4 . . ?
C13 C18 C17 120.84(19) . . ?
C13 C18 H18 119.6 . . ?
C17 C18 H18 119.6 . . ?
C20 C19 C11 119.55(12) . . ?
C24 C19 C11 122.57(12) . . ?
C24 C19 C20 117.78(13) . . ?
C19 C20 H20 119.5 . . ?
C21 C20 C19 121.08(14) . . ?
C21 C20 H20 119.5 . . ?
C20 C21 H21 119.8 . . ?
C22 C21 C20 120.40(15) . . ?
C22 C21 H21 119.8 . . ?
C21 C22 H22 120.4 . . ?
C21 C22 C23 119.24(15) . . ?
C23 C22 H22 120.4 . . ?
C22 C23 H23 119.8 . . ?
C22 C23 C24 120.43(16) . . ?
C24 C23 H23 119.8 . . ?
C19 C24 C23 121.05(15) . . ?
C19 C24 H24 119.5 . . ?
C23 C24 H24 119.5 . . ?
C26 C25 C11 121.82(13) . . ?
C26 C25 C30 118.03(14) . . ?
C30 C25 C11 119.82(13) . . ?
C25 C26 H26 119.5 . . ?
C25 C26 C27 121.06(17) . . ?
C27 C26 H26 119.5 . . ?
C26 C27 H27 119.9 . . ?
C28 C27 C26 120.17(18) . . ?
C28 C27 H27 119.9 . . ?
C27 C28 H28 120.3 . . ?
C29 C28 C27 119.43(17) . . ?
C29 C28 H28 120.3 . . ?
C28 C29 H29 119.6 . . ?
C28 C29 C30 120.84(18) . . ?
C30 C29 H29 119.6 . . ?
C25 C30 C29 120.45(17) . . ?
C25 C30 H30 119.8 . . ?
C29 C30 H30 119.8 . . ?
C1 N1 H1 125.2 . . ?
C8 N1 C1 109.56(11) . . ?
C8 N1 H1 125.2 . . ?
C12 N2 C11 119.25(12) . . ?

loop_
_geom_bond_atom_site_label_1
_geom_bond_atom_site_label_2
_geom_bond_distance
_geom_bond_site_symmetry_2
_geom_bond_publ_flag
C1 C2 1.3821(18) . ?
C1 C12 1.444(2) . ?
C1 N1 1.3713(16) . ?
C2 C3 1.4394(18) . ?
C2 C9 1.4539(17) . ?
C3 C4 1.4018(19) . ?
C3 C8 1.4096(18) . ?
C4 H4 0.9300 . ?
C4 C5 1.375(2) . ?
C5 H5 0.9300 . ?
C5 C6 1.399(2) . ?
C6 H6 0.9300 . ?
C6 C7 1.364(2) . ?
C7 H7 0.9300 . ?
C7 C8 1.396(2) . ?
C8 N1 1.3615(18) . ?
C9 C10 1.3387(18) . ?
C9 C13 1.4911(18) . ?
C10 C11 1.5147(17) . ?
C10 H10 0.944(13) . ?
C11 C19 1.5459(18) . ?
C11 C25 1.5383(18) . ?
C11 N2 1.4833(16) . ?
C12 H12 0.9300 . ?
C12 N2 1.2787(17) . ?
C13 C14 1.379(2) . ?
C13 C18 1.379(2) . ?
C14 H14 0.9300 . ?
C14 C15 1.370(3) . ?
C15 H15 0.9300 . ?
C15 C16 1.367(4) . ?
C16 H16 0.9300 . ?
C16 C17 1.379(4) . ?
C17 H17 0.9300 . ?
C17 C18 1.386(2) . ?
C18 H18 0.9300 . ?
C19 C20 1.3902(19) . ?
C19 C24 1.3757(19) . ?
C20 H20 0.9300 . ?
C20 C21 1.374(2) . ?
C21 H21 0.9300 . ?
C21 C22 1.371(2) . ?
C22 H22 0.9300 . ?
C22 C23 1.372(2) . ?
C23 H23 0.9300 . ?
C23 C24 1.381(2) . ?
C24 H24 0.9300 . ?
C25 C26 1.376(2) . ?
C25 C30 1.3851(19) . ?
C26 H26 0.9300 . ?
C26 C27 1.387(2) . ?
C27 H27 0.9300 . ?
C27 C28 1.369(3) . ?
C28 H28 0.9300 . ?
C28 C29 1.360(3) . ?
C29 H29 0.9300 . ?
C29 C30 1.386(2) . ?
C30 H30 0.9300 . ?
N1 H1 0.8600 . ?

loop_
_geom_hbond_atom_site_label_D
_geom_hbond_atom_site_label_H
_geom_hbond_atom_site_label_A
_geom_hbond_distance_DH
_geom_hbond_distance_HA
_geom_hbond_distance_DA
_geom_hbond_angle_DHA
_geom_hbond_site_symmetry_A
_geom_hbond_publ_flag
N1 H1 N2 0.86 2.54 3.1830(16) 132.6 2_545 yes

loop_
_geom_torsion_atom_site_label_1
_geom_torsion_atom_site_label_2
_geom_torsion_atom_site_label_3
_geom_torsion_atom_site_label_4
_geom_torsion
_geom_torsion_site_symmetry_1
_geom_torsion_site_symmetry_2
_geom_torsion_site_symmetry_3
_geom_torsion_site_symmetry_4
_geom_torsion_publ_flag
C1 C2 C3 C4 -178.48(15) . . . . ?
C1 C2 C3 C8 0.27(14) . . . . ?
C1 C2 C9 C10 28.67(19) . . . . ?
C1 C2 C9 C13 -146.10(13) . . . . ?
C1 C12 N2 C11 -9.1(2) . . . . ?
C2 C1 C12 N2 -31.1(2) . . . . ?
C2 C1 N1 C8 1.69(15) . . . . ?
C2 C3 C4 C5 179.02(14) . . . . ?
C2 C3 C8 C7 -179.80(12) . . . . ?
C2 C3 C8 N1 0.73(14) . . . . ?
C2 C9 C10 C11 4.6(2) . . . . ?
C2 C9 C13 C14 -133.49(15) . . . . ?
C2 C9 C13 C18 49.43(19) . . . . ?
C3 C2 C9 C10 -159.18(13) . . . . ?
C3 C2 C9 C13 26.05(19) . . . . ?
C3 C4 C5 C6 0.3(2) . . . . ?
C3 C8 N1 C1 -1.49(15) . . . . ?
C4 C3 C8 C7 -0.8(2) . . . . ?
C4 C3 C8 N1 179.72(12) . . . . ?
C4 C5 C6 C7 -0.5(2) . . . . ?
C5 C6 C7 C8 0.1(2) . . . . ?
C6 C7 C8 C3 0.6(2) . . . . ?
C6 C7 C8 N1 179.91(14) . . . . ?
C7 C8 N1 C1 179.10(14) . . . . ?
C8 C3 C4 C5 0.4(2) . . . . ?
C9 C2 C3 C4 8.3(2) . . . . ?
C9 C2 C3 C8 -172.92(12) . . . . ?
C9 C10 C11 C19 -176.92(13) . . . . ?
C9 C10 C11 C25 62.31(17) . . . . ?
C9 C10 C11 N2 -62.63(17) . . . . ?
C9 C13 C14 C15 -177.11(18) . . . . ?
C9 C13 C18 C17 176.16(16) . . . . ?
C10 C9 C13 C14 51.5(2) . . . . ?
C10 C9 C13 C18 -125.54(15) . . . . ?
C10 C11 C19 C20 78.79(15) . . . . ?
C10 C11 C19 C24 -97.66(15) . . . . ?
C10 C11 C25 C26 25.88(17) . . . . ?
C10 C11 C25 C30 -160.84(12) . . . . ?
C10 C11 N2 C12 63.11(16) . . . . ?
C11 C19 C20 C21 -177.13(14) . . . . ?
C11 C19 C24 C23 176.69(14) . . . . ?
C11 C25 C26 C27 171.77(13) . . . . ?
C11 C25 C30 C29 -172.17(14) . . . . ?
C12 C1 C2 C3 -171.76(13) . . . . ?
C12 C1 C2 C9 1.9(2) . . . . ?
C12 C1 N1 C8 172.88(12) . . . . ?
C13 C9 C10 C11 179.43(12) . . . . ?
C13 C14 C15 C16 0.9(4) . . . . ?
C14 C13 C18 C17 -1.0(2) . . . . ?
C14 C15 C16 C17 -0.9(4) . . . . ?
C15 C16 C17 C18 0.0(4) . . . . ?
C16 C17 C18 C13 1.0(3) . . . . ?
C18 C13 C14 C15 0.0(3) . . . . ?
C19 C11 C25 C26 -93.27(15) . . . . ?
C19 C11 C25 C30 80.01(15) . . . . ?
C19 C11 N2 C12 177.85(12) . . . . ?
C19 C20 C21 C22 -0.1(3) . . . . ?
C20 C19 C24 C23 0.2(2) . . . . ?
C20 C21 C22 C23 1.0(3) . . . . ?
C21 C22 C23 C24 -1.3(3) . . . . ?
C22 C23 C24 C19 0.7(3) . . . . ?
C24 C19 C20 C21 -0.5(2) . . . . ?
C25 C11 C19 C20 -157.27(12) . . . . ?
C25 C11 C19 C24 26.28(17) . . . . ?
C25 C11 N2 C12 -64.16(15) . . . . ?
C25 C26 C27 C28 0.5(2) . . . . ?
C26 C25 C30 C29 1.4(2) . . . . ?
C26 C27 C28 C29 1.0(3) . . . . ?
C27 C28 C29 C30 -1.2(3) . . . . ?
C28 C29 C30 C25 0.0(3) . . . . ?
C30 C25 C26 C27 -1.6(2) . . . . ?
N1 C1 C2 C3 -1.18(14) . . . . ?
N1 C1 C2 C9 172.53(11) . . . . ?
N1 C1 C12 N2 159.47(14) . . . . ?
N2 C11 C19 C20 -38.71(15) . . . . ?
N2 C11 C19 C24 144.84(13) . . . . ?
N2 C11 C25 C26 150.98(12) . . . . ?
N2 C11 C25 C30 -35.74(16) . . . . ?

loop_
_smtbx_masks_void_nr
_smtbx_masks_void_average_x
_smtbx_masks_void_average_y
_smtbx_masks_void_average_z
_smtbx_masks_void_volume
_smtbx_masks_void_count_electrons
_smtbx_masks_void_content
1 0.500 0.000 0.500 213.5 9.3 ?
2 0.500 0.500 0.000 213.5 9.3 ?
